data_2020397
loop_
_publ_author_name
'Jiao, Chen'
'Zhang, Si-Si'
'Li, Zuo-Yin'
'Liu, Jian-Jun'
'Lin, Mei-Jin'
'Huang, Chang-Cang'

_publ_section_title
;
 Syntheses and structures of discrete copper(II) and cadmium(II)
 supramolecular complexes based on 1,4-diacylthiosemicarbazone ligands
;
_journal_coeditor_code QS3052
_journal_issue 2
_journal_name_full 'Acta Crystallographica Section C'
_journal_page_first 119
_journal_page_last 123
_journal_paper_doi 10.1107/S2053229616000310
_journal_volume 72
_journal_year 2016
_chemical_formula_iupac '[Cd2 (C11 H12 N3 O3 S)2 (N O3)2 (C10 H8 N2)2], 2H2 O'
_chemical_formula_moiety 'C42 H40 Cd2 N12 O12 S2, 2(H2 O)'
_chemical_formula_sum 'C42 H44 Cd2 N12 O14 S2'
_chemical_formula_weight 1229.81
_chemical_name_systematic
'Bis{\m~2~-[(2-hydroxyphenyl)formamido](propanamidomethanethioyl)azanido}bis[(4,4'-bipyridine)nitratocadmium(II)] dihydrate'
_space_group_crystal_system triclinic
_space_group_IT_number 2
_space_group_name_Hall '-P 1'
_space_group_name_H-M_alt 'P -1'
_symmetry_space_group_name_Hall '-P 1'
_symmetry_space_group_name_H-M 'P -1'
_atom_sites_solution_hydrogens mixed
_audit_creation_method SHELXL-2014/6
_cell_angle_alpha 81.35(3)
_cell_angle_beta 82.13(3)
_cell_angle_gamma 65.60(3)
_cell_formula_units_Z 1
_cell_length_a 9.959(2)
_cell_length_b 10.531(2)
_cell_length_c 12.617(3)
_cell_measurement_reflns_used 11746
_cell_measurement_temperature 293(2)
_cell_measurement_theta_max 27.4752
_cell_measurement_theta_min 3.1324
_cell_volume 1187.2(5)
_computing_cell_refinement
;
CrystalClear (Rigaku, 2002)
;
_computing_data_collection
;
CrystalClear (Rigaku, 2002)
;
_computing_data_reduction
;
CrystalClear (Rigaku, 2002)
;
_computing_molecular_graphics
;
DIAMOND (Brandenburg, 2004)
;
_computing_publication_material
;
publCIF (Westrip, 2010)
;
_computing_structure_refinement
;
SHELXL2014 (Sheldrick, 2015)
;
_computing_structure_solution
;
SHELXS97 (Sheldrick, 2008)
;
_diffrn_ambient_temperature 293(2)
_diffrn_measured_fraction_theta_full 0.997
_diffrn_measured_fraction_theta_max 0.990
_diffrn_measurement_device_type 'Rigaku Saturn 724 CCD area-detector'
_diffrn_measurement_method '\w scans'
_diffrn_radiation_type MoK\a
_diffrn_radiation_wavelength 0.71073
_diffrn_reflns_av_R_equivalents 0.0275
_diffrn_reflns_limit_h_max 11
_diffrn_reflns_limit_h_min -12
_diffrn_reflns_limit_k_max 13
_diffrn_reflns_limit_k_min -13
_diffrn_reflns_limit_l_max 16
_diffrn_reflns_limit_l_min -16
_diffrn_reflns_number 11746
_diffrn_reflns_theta_full 25.242
_diffrn_reflns_theta_max 27.470
_diffrn_reflns_theta_min 3.132
_exptl_absorpt_coefficient_mu 1.063
_exptl_absorpt_correction_T_max 1.0000
_exptl_absorpt_correction_T_min 0.7672
_exptl_absorpt_correction_type multi-scan
_exptl_absorpt_process_details
;
(RAPID-AUTO; Rigaku, 1998)
;
_exptl_crystal_colour colourless
_exptl_crystal_density_diffrn 1.720
_exptl_crystal_description rod
_exptl_crystal_F_000 620
_exptl_crystal_size_max 0.42
_exptl_crystal_size_mid 0.18
_exptl_crystal_size_min 0.15
_refine_diff_density_max 0.390
_refine_diff_density_min -0.319
_refine_ls_extinction_method none
_refine_ls_goodness_of_fit_ref 0.857
_refine_ls_hydrogen_treatment mixed
_refine_ls_matrix_type full
_refine_ls_number_parameters 333
_refine_ls_number_reflns 5381
_refine_ls_number_restraints 4
_refine_ls_restrained_S_all 0.857
_refine_ls_R_factor_all 0.0384
_refine_ls_R_factor_gt 0.0292
_refine_ls_shift/su_max 0.012
_refine_ls_shift/su_mean 0.000
_refine_ls_structure_factor_coef Fsqd
_refine_ls_weighting_details 'w=1/[\s^2^(Fo^2^)+(0.0392P)^2^+1.3103P] where P=(Fo^2^+2Fc^2^)/3'
_refine_ls_weighting_scheme calc
_refine_ls_wR_factor_gt 0.0662
_refine_ls_wR_factor_ref 0.0708
_reflns_number_gt 4586
_reflns_number_total 5381
_reflns_threshold_expression 'I > 2\s(I)'
_cod_data_source_file qs3052sup1.cif
_cod_data_source_block II
_cod_depositor_comments 'Adding full bibliography for 2020396--2020397.cif.'
_cod_database_code 2020397
_cod_database_fobs_code 2020397
_shelx_space_group_comment
;
The symmetry employed for this shelxl refinement is uniquely defined
by the following loop, which should always be used as a source of
symmetry information in preference to the above space-group names.
They are only intended as comments.
;
_shelxl_version_number 2014/6

loop_
_space_group_symop_operation_xyz
'x, y, z'
'-x, -y, -z'

loop_
_atom_site_type_symbol
_atom_site_label
_atom_site_fract_x
_atom_site_fract_y
_atom_site_fract_z
_atom_site_U_iso_or_equiv
_atom_site_adp_type
_atom_site_calc_flag
_atom_site_occupancy
S S1 0.63555(7) 0.68589(7) 0.53201(5) 0.03255(14) Uani d 1
Cd Cd1 0.36946(2) 0.51522(2) 0.31490(2) 0.02971(7) Uani d 1
O O1 0.2601(2) 0.8687(3) 0.64393(18) 0.0505(6) Uani d 1
H H1 0.2606 0.9166 0.6893 0.076 Uiso calc 1
O O2 0.17715(19) 0.6674(2) 0.41878(15) 0.0347(4) Uani d 1
O O3 0.6031(2) 0.4882(2) 0.23662(16) 0.0439(5) Uani d 1
O O4 0.3002(2) 0.7033(2) 0.18197(17) 0.0476(5) Uani d 1
O O5 0.1061(3) 0.6607(3) 0.1880(2) 0.0680(7) Uani d 1
O O6 0.1247(3) 0.8347(3) 0.0831(2) 0.0731(8) Uani d 1
O O7 0.0007(3) 0.4697(3) 0.6234(2) 0.0713(8) Uani d 1
H HWA -0.052(2) 0.474(4) 0.5776(9) 0.086 Uiso d 1
H HWB 0.028(5) 0.385(3) 0.654(3) 0.086 Uiso d 1
N N1 0.3494(2) 0.7113(2) 0.48707(16) 0.0288(4) Uani d 1
H H1A 0.3708 0.7483 0.5351 0.035 Uiso calc 1
N N2 0.4593(2) 0.6358(2) 0.41346(15) 0.0261(4) Uani d 1
N N3 0.7092(2) 0.5545(2) 0.35505(16) 0.0300(5) Uani d 1
H H3A 0.7941 0.5474 0.3694 0.036 Uiso calc 1
N N4 0.3782(2) 0.3719(2) 0.18970(17) 0.0330(5) Uani d 1
N N5 0.3037(3) 0.0096(3) -0.21434(19) 0.0434(6) Uani d 1
N N6 0.1747(3) 0.7337(3) 0.14999(19) 0.0411(6) Uani d 1
C C1 0.1197(3) 0.8866(3) 0.6352(2) 0.0332(6) Uani d 1
C C2 0.0011(3) 0.9717(3) 0.6990(2) 0.0408(7) Uani d 1
H H2 0.0181 1.0180 0.7496 0.049 Uiso calc 1
C C3 -0.1409(3) 0.9883(3) 0.6885(2) 0.0431(7) Uani d 1
H H3 -0.2193 1.0467 0.7312 0.052 Uiso calc 1
C C4 -0.1682(3) 0.9186(3) 0.6145(2) 0.0415(7) Uani d 1
H H4 -0.2641 0.9286 0.6083 0.050 Uiso calc 1
C C5 -0.0515(3) 0.8343(3) 0.5505(2) 0.0346(6) Uani d 1
H H5A -0.0699 0.7885 0.5002 0.041 Uiso calc 1
C C6 0.0939(3) 0.8160(3) 0.55913(19) 0.0279(5) Uani d 1
C C7 0.2098(3) 0.7265(3) 0.48321(19) 0.0271(5) Uani d 1
C C8 0.5912(3) 0.6221(3) 0.42860(19) 0.0261(5) Uani d 1
C C9 0.7107(3) 0.4980(3) 0.2643(2) 0.0315(5) Uani d 1
C C10 0.8566(3) 0.4509(4) 0.1973(2) 0.0448(7) Uani d 1
H H10A 0.9325 0.3835 0.2416 0.054 Uiso calc 1
H H10B 0.8819 0.5311 0.1750 0.054 Uiso calc 1
C C11 0.8576(4) 0.3855(5) 0.0987(3) 0.0630(10) Uani d 1
H H11A 0.8435 0.3001 0.1202 0.094 Uiso calc 1
H H11B 0.9508 0.3653 0.0569 0.094 Uiso calc 1
H H11C 0.7791 0.4493 0.0563 0.094 Uiso calc 1
C C12 0.4676(3) 0.3536(3) 0.0995(2) 0.0436(7) Uani d 1
H H12 0.5375 0.3925 0.0898 0.052 Uiso calc 1
C C13 0.4622(3) 0.2799(4) 0.0197(2) 0.0433(7) Uani d 1
H H13 0.5280 0.2693 -0.0415 0.052 Uiso calc 1
C C14 0.3586(3) 0.2218(3) 0.03107(19) 0.0277(5) Uani d 1
C C15 0.2673(3) 0.2397(3) 0.1256(2) 0.0414(7) Uani d 1
H H15 0.1972 0.2008 0.1380 0.050 Uiso calc 1
C C16 0.2799(3) 0.3149(3) 0.2012(2) 0.0450(7) Uani d 1
H H16 0.2162 0.3263 0.2636 0.054 Uiso calc 1
C C17 0.3431(3) 0.1453(3) -0.05365(19) 0.0296(5) Uani d 1
C C18 0.4125(3) 0.1499(3) -0.1572(2) 0.0410(7) Uani d 1
H H18 0.4739 0.1980 -0.1746 0.049 Uiso calc 1
C C19 0.3885(4) 0.0818(3) -0.2334(2) 0.0466(7) Uani d 1
H H19 0.4345 0.0867 -0.3023 0.056 Uiso calc 1
C C20 0.2410(4) 0.0033(4) -0.1154(2) 0.0494(8) Uani d 1
H H20 0.1828 -0.0482 -0.0999 0.059 Uiso calc 1
C C21 0.2569(4) 0.0684(3) -0.0338(2) 0.0448(7) Uani d 1
H H21 0.2099 0.0606 0.0343 0.054 Uiso calc 1

loop_
_atom_site_aniso_label
_atom_site_aniso_U_11
_atom_site_aniso_U_22
_atom_site_aniso_U_33
_atom_site_aniso_U_12
_atom_site_aniso_U_13
_atom_site_aniso_U_23
S1 0.0367(3) 0.0406(4) 0.0317(3) -0.0233(3) -0.0040(3) -0.0133(3)
Cd1 0.03003(10) 0.03742(11) 0.02890(10) -0.01691(8) 0.00113(7) -0.01796(8)
O1 0.0380(10) 0.0683(15) 0.0533(13) -0.0168(10) -0.0032(9) -0.0440(12)
O2 0.0292(9) 0.0438(11) 0.0391(10) -0.0167(8) -0.0004(8) -0.0237(9)
O3 0.0322(10) 0.0689(14) 0.0415(11) -0.0247(10) 0.0045(8) -0.0318(10)
O4 0.0455(12) 0.0558(13) 0.0414(11) -0.0207(10) 0.0000(9) -0.0069(10)
O5 0.0724(17) 0.0825(19) 0.0654(16) -0.0501(15) 0.0074(13) -0.0114(14)
O6 0.0839(19) 0.0619(17) 0.0569(15) -0.0145(15) -0.0193(14) 0.0116(13)
O7 0.0497(14) 0.108(2) 0.0822(19) -0.0510(16) -0.0001(13) -0.0344(17)
N1 0.0267(10) 0.0351(11) 0.0297(10) -0.0121(9) -0.0014(8) -0.0197(9)
N2 0.0259(9) 0.0314(11) 0.0256(9) -0.0134(8) 0.0000(8) -0.0125(8)
N3 0.0245(10) 0.0429(13) 0.0293(10) -0.0176(9) -0.0002(8) -0.0134(9)
N4 0.0375(11) 0.0382(12) 0.0296(11) -0.0188(10) 0.0001(9) -0.0141(10)
N5 0.0545(15) 0.0479(15) 0.0354(12) -0.0225(12) -0.0065(11) -0.0186(11)
N6 0.0451(14) 0.0444(14) 0.0311(12) -0.0144(12) 0.0036(10) -0.0119(11)
C1 0.0350(13) 0.0343(14) 0.0310(12) -0.0118(11) 0.0006(11) -0.0148(11)
C2 0.0481(16) 0.0428(16) 0.0338(14) -0.0172(13) 0.0020(12) -0.0189(13)
C3 0.0405(15) 0.0423(16) 0.0401(15) -0.0108(13) 0.0143(12) -0.0181(13)
C4 0.0303(13) 0.0457(17) 0.0497(16) -0.0172(12) 0.0080(12) -0.0132(14)
C5 0.0326(13) 0.0353(14) 0.0397(14) -0.0163(11) 0.0027(11) -0.0126(12)
C6 0.0295(12) 0.0287(13) 0.0264(11) -0.0110(10) 0.0011(10) -0.0106(10)
C7 0.0293(11) 0.0275(12) 0.0266(11) -0.0117(10) -0.0009(9) -0.0094(10)
C8 0.0285(11) 0.0288(12) 0.0256(11) -0.0145(10) -0.0011(9) -0.0080(10)
C9 0.0285(12) 0.0390(14) 0.0305(12) -0.0149(11) 0.0001(10) -0.0117(11)
C10 0.0311(13) 0.067(2) 0.0387(15) -0.0192(14) 0.0070(12) -0.0220(15)
C11 0.0463(18) 0.089(3) 0.0476(18) -0.0146(18) 0.0056(15) -0.0342(19)
C12 0.0530(17) 0.065(2) 0.0335(14) -0.0418(16) 0.0048(13) -0.0191(14)
C13 0.0517(17) 0.067(2) 0.0300(13) -0.0408(16) 0.0091(12) -0.0224(14)
C14 0.0324(12) 0.0285(12) 0.0252(11) -0.0127(10) -0.0046(10) -0.0083(10)
C15 0.0491(16) 0.0538(18) 0.0375(14) -0.0349(15) 0.0095(12) -0.0225(13)
C16 0.0520(17) 0.063(2) 0.0364(14) -0.0365(16) 0.0141(13) -0.0305(14)
C17 0.0336(12) 0.0301(13) 0.0268(11) -0.0117(10) -0.0046(10) -0.0097(10)
C18 0.0514(16) 0.0486(17) 0.0331(14) -0.0283(14) 0.0027(12) -0.0150(13)
C19 0.066(2) 0.0553(19) 0.0277(13) -0.0312(17) 0.0041(13) -0.0174(13)
C20 0.065(2) 0.063(2) 0.0414(16) -0.0438(18) -0.0007(14) -0.0198(15)
C21 0.0592(18) 0.0601(19) 0.0331(14) -0.0395(16) 0.0035(13) -0.0182(14)

loop_
_atom_type_symbol
_atom_type_description
_atom_type_scat_dispersion_real
_atom_type_scat_dispersion_imag
_atom_type_scat_source
C C 0.0033 0.0016 'International Tables Vol C Tables 4.2.6.8 and 6.1.1.4'
H H 0.0000 0.0000 'International Tables Vol C Tables 4.2.6.8 and 6.1.1.4'
Cd Cd -0.8075 1.2024 'International Tables Vol C Tables 4.2.6.8 and 6.1.1.4'
N N 0.0061 0.0033 'International Tables Vol C Tables 4.2.6.8 and 6.1.1.4'
O O 0.0106 0.0060 'International Tables Vol C Tables 4.2.6.8 and 6.1.1.4'
S S 0.1246 0.1234 'International Tables Vol C Tables 4.2.6.8 and 6.1.1.4'

loop_
_geom_angle_atom_site_label_1
_geom_angle_atom_site_label_2
_geom_angle_atom_site_label_3
_geom_angle_site_symmetry_3
_geom_angle
C8 S1 Cd1 2_666 97.01(9)
N4 Cd1 O2 . 132.99(7)
N4 Cd1 O3 . 84.56(8)
O2 Cd1 O3 . 139.10(7)
N4 Cd1 O4 . 88.51(8)
O2 Cd1 O4 . 83.86(8)
O3 Cd1 O4 . 81.36(8)
N4 Cd1 N2 . 157.09(7)
O2 Cd1 N2 . 69.60(6)
O3 Cd1 N2 . 72.73(7)
O4 Cd1 N2 . 90.93(8)
N4 Cd1 S1 2_666 88.19(6)
O2 Cd1 S1 2_666 86.19(6)
O3 Cd1 S1 2_666 114.94(7)
O4 Cd1 S1 2_666 162.95(6)
N2 Cd1 S1 2_666 98.54(6)
C1 O1 H1 . 109.5
C7 O2 Cd1 . 117.45(15)
C9 O3 Cd1 . 135.86(17)
N6 O4 Cd1 . 113.76(18)
HWA O7 HWB . 104(2)
C7 N1 N2 . 119.79(19)
C7 N1 H1A . 120.1
N2 N1 H1A . 120.1
C8 N2 N1 . 114.17(18)
C8 N2 Cd1 . 133.30(16)
N1 N2 Cd1 . 110.59(13)
C9 N3 C8 . 130.2(2)
C9 N3 H3A . 114.9
C8 N3 H3A . 114.9
C16 N4 C12 . 116.8(2)
C16 N4 Cd1 . 119.32(17)
C12 N4 Cd1 . 123.56(18)
C20 N5 C19 . 116.6(2)
O6 N6 O5 . 122.1(3)
O6 N6 O4 . 119.2(3)
O5 N6 O4 . 118.6(3)
O1 C1 C2 . 122.0(2)
O1 C1 C6 . 118.5(2)
C2 C1 C6 . 119.5(2)
C3 C2 C1 . 120.9(3)
C3 C2 H2 . 119.6
C1 C2 H2 . 119.6
C2 C3 C4 . 120.4(2)
C2 C3 H3 . 119.8
C4 C3 H3 . 119.8
C5 C4 C3 . 119.2(3)
C5 C4 H4 . 120.4
C3 C4 H4 . 120.4
C4 C5 C6 . 121.6(2)
C4 C5 H5A . 119.2
C6 C5 H5A . 119.2
C5 C6 C1 . 118.4(2)
C5 C6 C7 . 116.7(2)
C1 C6 C7 . 124.9(2)
O2 C7 N1 . 121.5(2)
O2 C7 C6 . 120.6(2)
N1 C7 C6 . 117.9(2)
N2 C8 N3 . 118.8(2)
N2 C8 S1 . 125.44(18)
N3 C8 S1 . 115.72(17)
O3 C9 N3 . 123.8(2)
O3 C9 C10 . 121.5(2)
N3 C9 C10 . 114.7(2)
C9 C10 C11 . 114.1(3)
C9 C10 H10A . 108.7
C11 C10 H10A . 108.7
C9 C10 H10B . 108.7
C11 C10 H10B . 108.7
H10A C10 H10B . 107.6
C10 C11 H11A . 109.5
C10 C11 H11B . 109.5
H11A C11 H11B . 109.5
C10 C11 H11C . 109.5
H11A C11 H11C . 109.5
H11B C11 H11C . 109.5
N4 C12 C13 . 123.5(3)
N4 C12 H12 . 118.2
C13 C12 H12 . 118.2
C12 C13 C14 . 119.8(2)
C12 C13 H13 . 120.1
C14 C13 H13 . 120.1
C15 C14 C13 . 116.4(2)
C15 C14 C17 . 121.0(2)
C13 C14 C17 . 122.6(2)
C16 C15 C14 . 120.1(3)
C16 C15 H15 . 119.9
C14 C15 H15 . 119.9
N4 C16 C15 . 123.4(2)
N4 C16 H16 . 118.3
C15 C16 H16 . 118.3
C21 C17 C18 . 116.8(2)
C21 C17 C14 . 121.4(2)
C18 C17 C14 . 121.8(2)
C19 C18 C17 . 119.0(3)
C19 C18 H18 . 120.5
C17 C18 H18 . 120.5
N5 C19 C18 . 124.0(3)
N5 C19 H19 . 118.0
C18 C19 H19 . 118.0
N5 C20 C21 . 123.9(3)
N5 C20 H20 . 118.0
C21 C20 H20 . 118.0
C20 C21 C17 . 119.7(3)
C20 C21 H21 . 120.2
C17 C21 H21 . 120.2

loop_
_geom_bond_atom_site_label_1
_geom_bond_atom_site_label_2
_geom_bond_site_symmetry_2
_geom_bond_distance
_geom_bond_publ_flag
S1 C8 . 1.736(2) ?
S1 Cd1 2_666 2.6551(12) y
Cd1 N4 . 2.313(2) y
Cd1 O2 . 2.3156(19) y
Cd1 O3 . 2.3192(19) y
Cd1 O4 . 2.324(2) y
Cd1 N2 . 2.3823(19) y
Cd1 S1 2_666 2.6550(12) ?
O1 C1 . 1.350(3) ?
O1 H1 . 0.8200 ?
O2 C7 . 1.244(3) ?
O3 C9 . 1.219(3) ?
O4 N6 . 1.263(3) ?
O5 N6 . 1.234(4) ?
O6 N6 . 1.225(3) ?
O7 HWA . 0.819(18) ?
O7 HWB . 0.861(18) ?
N1 C7 . 1.340(3) ?
N1 N2 . 1.385(3) ?
N1 H1A . 0.8600 ?
N2 C8 . 1.299(3) ?
N3 C9 . 1.363(3) ?
N3 C8 . 1.399(3) ?
N3 H3A . 0.8600 ?
N4 C16 . 1.328(4) ?
N4 C12 . 1.331(3) ?
N5 C20 . 1.322(4) ?
N5 C19 . 1.331(4) ?
C1 C2 . 1.389(4) ?
C1 C6 . 1.406(3) ?
C2 C3 . 1.375(4) ?
C2 H2 . 0.9300 ?
C3 C4 . 1.387(4) ?
C3 H3 . 0.9300 ?
C4 C5 . 1.378(4) ?
C4 H4 . 0.9300 ?
C5 C6 . 1.397(4) ?
C5 H5A . 0.9300 ?
C6 C7 . 1.486(3) ?
C9 C10 . 1.505(4) ?
C10 C11 . 1.507(4) ?
C10 H10A . 0.9700 ?
C10 H10B . 0.9700 ?
C11 H11A . 0.9600 ?
C11 H11B . 0.9600 ?
C11 H11C . 0.9600 ?
C12 C13 . 1.380(4) ?
C12 H12 . 0.9300 ?
C13 C14 . 1.384(4) ?
C13 H13 . 0.9300 ?
C14 C15 . 1.383(3) ?
C14 C17 . 1.490(3) ?
C15 C16 . 1.377(3) ?
C15 H15 . 0.9300 ?
C16 H16 . 0.9300 ?
C17 C21 . 1.382(4) ?
C17 C18 . 1.396(4) ?
C18 C19 . 1.381(4) ?
C18 H18 . 0.9300 ?
C19 H19 . 0.9300 ?
C20 C21 . 1.380(4) ?
C20 H20 . 0.9300 ?
C21 H21 . 0.9300 ?

loop_
_geom_hbond_atom_site_label_D
_geom_hbond_atom_site_label_H
_geom_hbond_atom_site_label_A
_geom_hbond_site_symmetry_A
_geom_hbond_distance_DH
_geom_hbond_distance_HA
_geom_hbond_distance_DA
_geom_hbond_angle_DHA
_geom_hbond_publ_flag
O1 H1 N5 1_566 0.82 1.86 2.670(4) 168 yes
O7 HwA O2 2_566 0.82(2) 2.30(3) 2.847(4) 125(3) no
O7 HwA O7 2_566 0.82(2) 2.547(13) 3.084(4) 125(2) no
N1 H1A S1 . 0.86 2.44 2.878(2) 113 yes
N1 H1A O1 . 0.86 1.91 2.597(3) 135 yes
O7 HwB O5 2_566 0.86(3) 2.35(4) 2.865(4) 119(3) no
N3 H3A O7 2_666 0.86 1.99 2.841(4) 171 yes
C12 H12 O3 . 0.93 2.51 3.127(4) 124 no
C20 H20 O6 1_545 0.93 2.56 3.215(4) 128 ne

loop_
_geom_torsion_atom_site_label_1
_geom_torsion_atom_site_label_2
_geom_torsion_atom_site_label_3
_geom_torsion_atom_site_label_4
_geom_torsion_site_symmetry_1
_geom_torsion
C7 N1 N2 C8 . -176.6(2)
C7 N1 N2 Cd1 . -10.3(3)
Cd1 O4 N6 O6 . 177.1(2)
Cd1 O4 N6 O5 . -2.4(3)
O1 C1 C2 C3 . 179.9(3)
C6 C1 C2 C3 . -0.3(5)
C1 C2 C3 C4 . 0.9(5)
C2 C3 C4 C5 . -1.1(5)
C3 C4 C5 C6 . 0.8(5)
C4 C5 C6 C1 . -0.3(4)
C4 C5 C6 C7 . -178.0(3)
O1 C1 C6 C5 . 179.8(3)
C2 C1 C6 C5 . 0.0(4)
O1 C1 C6 C7 . -2.7(4)
C2 C1 C6 C7 . 177.5(3)
Cd1 O2 C7 N1 . 4.8(3)
Cd1 O2 C7 C6 . -174.75(18)
N2 N1 C7 O2 . 4.3(4)
N2 N1 C7 C6 . -176.1(2)
C5 C6 C7 O2 . -2.8(4)
C1 C6 C7 O2 . 179.7(3)
C5 C6 C7 N1 . 177.6(2)
C1 C6 C7 N1 . 0.1(4)
N1 N2 C8 N3 . -176.4(2)
Cd1 N2 C8 N3 . 21.3(4)
N1 N2 C8 S1 . 1.6(3)
Cd1 N2 C8 S1 . -160.68(13)
C9 N3 C8 N2 . 0.8(4)
C9 N3 C8 S1 . -177.4(2)
Cd1 S1 C8 N2 2_666 78.9(2)
Cd1 S1 C8 N3 2_666 -103.11(19)
Cd1 O3 C9 N3 . -11.3(5)
Cd1 O3 C9 C10 . 170.4(2)
C8 N3 C9 O3 . -6.3(5)
C8 N3 C9 C10 . 172.1(3)
O3 C9 C10 C11 . -3.0(5)
N3 C9 C10 C11 . 178.5(3)
C16 N4 C12 C13 . 0.1(5)
Cd1 N4 C12 C13 . -173.0(3)
N4 C12 C13 C14 . 0.6(5)
C12 C13 C14 C15 . -1.4(5)
C12 C13 C14 C17 . 177.8(3)
C13 C14 C15 C16 . 1.5(5)
C17 C14 C15 C16 . -177.7(3)
C12 N4 C16 C15 . 0.0(5)
Cd1 N4 C16 C15 . 173.4(3)
C14 C15 C16 N4 . -0.8(5)
C15 C14 C17 C21 . -11.8(4)
C13 C14 C17 C21 . 169.0(3)
C15 C14 C17 C18 . 167.0(3)
C13 C14 C17 C18 . -12.2(4)
C21 C17 C18 C19 . 1.7(4)
C14 C17 C18 C19 . -177.2(3)
C20 N5 C19 C18 . -0.7(5)
C17 C18 C19 N5 . -0.8(5)
C19 N5 C20 C21 . 1.2(5)
N5 C20 C21 C17 . -0.3(6)
C18 C17 C21 C20 . -1.2(5)
C14 C17 C21 C20 . 177.6(3)
